data_1543416
loop_
_publ_author_name
'Kitagawa, Hakuba'
'Ohtsu, Hiroyoshi'
'Cruz-Cabeza, Aurora J.'
'Kawano, Masaki'

_publ_section_title
;
 Isolation and evolution of labile sulfur allotropesviakinetic
 encapsulation in interactive porous networks
;
_journal_issue 4
_journal_name_full IUCrJ
_journal_paper_doi 10.1107/S2052252516008423
_journal_volume 3
_journal_year 2016
_chemical_formula_moiety '(CuI)1.85 (N1C5H4C6H4)4C (S2)1.50'
_chemical_formula_sum 'C45 H32 Cu1.85 I1.85 N4 S3'
_chemical_formula_weight 1077.31
_chemical_name_systematic
;
 ?
;
_space_group_crystal_system tetragonal
_space_group_IT_number 82
_space_group_name_Hall 'I -4'
_space_group_name_H-M_alt 'I -4'
_symmetry_space_group_name_Hall 'I -4'
_symmetry_space_group_name_H-M 'I -4'
_atom_sites_solution_hydrogens geom
_atom_sites_solution_primary direct
_atom_sites_solution_secondary difmap
_audit_creation_method SHELXL-2014
_cell_angle_alpha 90
_cell_angle_beta 90
_cell_angle_gamma 90
_cell_formula_units_Z 4
_cell_length_a 26.8664(4)
_cell_length_b 26.8664(4)
_cell_length_c 7.1717(1)
_cell_measurement_reflns_used 65225
_cell_measurement_temperature 300(2)
_cell_measurement_theta_max 29.511
_cell_measurement_theta_min 2.361
_cell_volume 5176.56(13)
_computing_cell_refinement HKL3000
_computing_data_collection 'PAL ADSC Quantum-210 ADX Program'
_computing_data_reduction HKL3000
_computing_molecular_graphics 'Ortep-3 for Windows (Farrugia, 1997)'
_computing_publication_material 'WinGX publication routines (Farrugia, 1999)'
_computing_structure_refinement 'SHELXL-2014 (Sheldrick, 2014)'
_computing_structure_solution 'SHELXS-97 (Sheldrick, 1990)'
_diffrn_ambient_temperature 300(2)
_diffrn_measured_fraction_theta_full 0.997
_diffrn_measured_fraction_theta_max 0.833
_diffrn_measurement_device_type 'ADSC Q210 CCD area detector'
_diffrn_measurement_method 'omega scan'
_diffrn_radiation_monochromator 'Si(111) double crystal monochromator'
_diffrn_radiation_type synchrotron
_diffrn_radiation_wavelength 0.700
_diffrn_reflns_av_R_equivalents 0.0446
_diffrn_reflns_av_unetI/netI 0.0193
_diffrn_reflns_Laue_measured_fraction_full 0.997
_diffrn_reflns_Laue_measured_fraction_max 0.833
_diffrn_reflns_limit_h_max 33
_diffrn_reflns_limit_h_min -34
_diffrn_reflns_limit_k_max 34
_diffrn_reflns_limit_k_min -33
_diffrn_reflns_limit_l_max 9
_diffrn_reflns_limit_l_min -9
_diffrn_reflns_number 65225
_diffrn_reflns_point_group_measured_fraction_full 0.996
_diffrn_reflns_point_group_measured_fraction_max 0.823
_diffrn_reflns_theta_full 24.835
_diffrn_reflns_theta_max 29.511
_diffrn_reflns_theta_min 2.361
_diffrn_source 'PLSII 2D bending magnet'
_exptl_absorpt_coefficient_mu 1.861
_exptl_crystal_colour 'brownish yellow'
_exptl_crystal_density_diffrn 1.390
_exptl_crystal_density_method 'not measured'
_exptl_crystal_description needle
_exptl_crystal_F_000 2129
_exptl_crystal_size_max 0.150
_exptl_crystal_size_mid 0.080
_exptl_crystal_size_min 0.080
_refine_diff_density_max 0.323
_refine_diff_density_min -0.597
_refine_diff_density_rms 0.055
_refine_ls_abs_structure_details
;
 Flack x determined using 1956 quotients [(I+)-(I-)]/[(I+)+(I-)]
 (Parsons, Flack and Wagner, Acta Cryst. B69 (2013) 249-259).
;
_refine_ls_abs_structure_Flack -0.155(17)
_refine_ls_extinction_method none
_refine_ls_goodness_of_fit_ref 0.993
_refine_ls_hydrogen_treatment constr
_refine_ls_matrix_type full
_refine_ls_number_parameters 356
_refine_ls_number_reflns 6115
_refine_ls_number_restraints 100
_refine_ls_restrained_S_all 0.993
_refine_ls_R_factor_all 0.0453
_refine_ls_R_factor_gt 0.0356
_refine_ls_shift/su_max 0.001
_refine_ls_shift/su_mean 0.000
_refine_ls_structure_factor_coef Fsqd
_refine_ls_weighting_details 'w=1/[\s^2^(Fo^2^)+(0.0755P)^2^] where P=(Fo^2^+2Fc^2^)/3'
_refine_ls_weighting_scheme calc
_refine_ls_wR_factor_gt 0.0974
_refine_ls_wR_factor_ref 0.1048
_reflns_Friedel_coverage 0.837
_reflns_Friedel_fraction_full 0.996
_reflns_Friedel_fraction_max 0.811
_reflns_number_gt 4784
_reflns_number_total 6115
_reflns_threshold_expression 'I > 2\s(I)'
_cod_data_source_file ed5008.cif
_cod_data_source_block 300k_only_once
_cod_original_cell_volume 5176.5(2)
_cod_database_code 1543416
_shelx_space_group_comment
;
The symmetry employed for this shelxl refinement is uniquely defined
by the following loop, which should always be used as a source of
symmetry information in preference to the above space-group names.
They are only intended as comments.
;
_shelx_estimated_absorpt_t_min 0.332
_shelx_estimated_absorpt_t_max 0.913
_shelxl_version_number 2014-3

loop_
_space_group_symop_operation_xyz
'x, y, z'
'-x, -y, z'
'y, -x, -z'
'-y, x, -z'
'x+1/2, y+1/2, z+1/2'
'-x+1/2, -y+1/2, z+1/2'
'y+1/2, -x+1/2, -z+1/2'
'-y+1/2, x+1/2, -z+1/2'

loop_
_atom_site_label
_atom_site_type_symbol
_atom_site_fract_x
_atom_site_fract_y
_atom_site_fract_z
_atom_site_U_iso_or_equiv
_atom_site_adp_type
_atom_site_occupancy
_atom_site_site_symmetry_order
_atom_site_calc_flag
_atom_site_refinement_flags_posn
_atom_site_refinement_flags_adp
_atom_site_refinement_flags_occupancy
_atom_site_disorder_assembly
_atom_site_disorder_group
S1X S 0.5984(17) 0.751(2) 1.430(14) 0.49(8) Uani 0.158(12) 1 d . . P A 1
S2X S 0.542(3) 0.721(4) 1.231(11) 0.29(3) Uani 0.158(12) 1 d . U P A 1
S1Y S 0.5208(19) 0.738(2) 1.413(7) 0.34(2) Uani 0.241(14) 1 d D U P B 2
S2Y S 0.5367(7) 0.7685(9) 1.183(4) 0.187(10) Uani 0.241(14) 1 d D U P B 2
S1A S 0.567(3) 0.764(3) 1.739(14) 0.39(3) Uani 0.198(13) 1 d D U P C 3
S2A S 0.5088(16) 0.749(3) 1.602(11) 0.35(3) Uani 0.198(13) 1 d D U P C 3
S1B S 0.5952(16) 0.759(3) 1.910(14) 0.33(4) Uani 0.155(13) 1 d D U P D 4
S2B S 0.526(2) 0.762(4) 1.947(18) 0.38(4) Uani 0.155(13) 1 d D U P D 4
I1 I 0.69491(2) 0.75387(3) 0.38630(9) 0.1097(2) Uani 0.924(7) 1 d . . P E .
Cu1 Cu 0.74969(4) 0.70187(3) 0.62513(14) 0.1065(3) Uani 0.924(7) 1 d . . P . .
C1 C 1.0000 0.5000 -0.2500 0.077(3) Uani 1 4 d S T P . .
C2 C 0.5000 0.5000 1.5000 0.098(4) Uani 1 4 d S T P . .
N1A N 0.7982(3) 0.6593(3) 0.4690(9) 0.106(2) Uani 1 1 d D . . E 1
C2A C 0.8418(5) 0.6449(6) 0.5308(15) 0.153(6) Uani 1 1 d D . . E 1
H2AA H 0.8512 0.6544 0.6504 0.184 Uiso 1 1 calc R U . E 1
C3A C 0.8749(4) 0.6160(5) 0.4267(12) 0.131(4) Uani 1 1 d D . . E 1
H3AA H 0.9044 0.6044 0.4786 0.157 Uiso 1 1 calc R U . E 1
C4A C 0.8624(3) 0.6054(3) 0.2440(10) 0.0931(19) Uani 1 1 d D . . E 1
C5A C 0.8189(4) 0.6238(5) 0.1804(13) 0.130(4) Uani 1 1 d D . . E 1
H5AA H 0.8104 0.6184 0.0564 0.156 Uiso 1 1 calc R U . E 1
C6A C 0.7861(4) 0.6508(5) 0.2931(12) 0.126(4) Uani 1 1 d D . . E 1
H6AA H 0.7562 0.6626 0.2451 0.151 Uiso 1 1 calc R U . E 1
C7A C 0.8964(2) 0.5771(3) 0.1204(9) 0.0860(15) Uani 1 1 d D . . E 1
C8A C 0.8791(3) 0.5465(3) -0.0211(10) 0.0945(18) Uani 1 1 d D . . E 1
H8AA H 0.8449 0.5428 -0.0364 0.113 Uiso 1 1 calc R U . E 1
C9A C 0.9109(2) 0.5211(3) -0.1410(9) 0.0878(16) Uani 1 1 d D . . E 1
H9AA H 0.8978 0.5008 -0.2337 0.105 Uiso 1 1 calc R U . E 1
C10A C 0.9612(2) 0.5260(2) -0.1230(9) 0.0810(14) Uani 1 1 d D . . E 1
C11A C 0.9796(3) 0.5564(3) 0.0234(9) 0.0842(15) Uani 1 1 d D . . E 1
H11A H 1.0138 0.5594 0.0401 0.101 Uiso 1 1 calc R U . E 1
C12A C 0.9475(3) 0.5816(3) 0.1421(8) 0.0899(16) Uani 1 1 d D . . E 1
H12A H 0.9603 0.6016 0.2364 0.108 Uiso 1 1 calc R U . E 1
N1B N 0.6974(4) 0.6622(3) 0.7704(10) 0.111(2) Uani 0.57(2) 1 d D . P E 1
C2B C 0.6848(10) 0.6793(9) 0.936(3) 0.142(10) Uani 0.57(2) 1 d D . P E 1
H2BA H 0.6995 0.7084 0.9789 0.171 Uiso 0.57(2) 1 calc R U P E 1
C3B C 0.6499(9) 0.6550(6) 1.049(2) 0.115(6) Uani 0.57(2) 1 d D . P E 1
H3BA H 0.6379 0.6707 1.1551 0.138 Uiso 0.57(2) 1 calc R U P E 1
C4B C 0.6335(3) 0.6089(3) 1.0040(11) 0.101(2) Uani 0.57(2) 1 d D . P E 1
C5B C 0.6389(9) 0.5984(9) 0.820(2) 0.146(10) Uani 0.57(2) 1 d D . P E 1
H5BA H 0.6188 0.5743 0.7647 0.175 Uiso 0.57(2) 1 calc R U P E 1
C6B C 0.6739(8) 0.6233(7) 0.713(2) 0.111(6) Uani 0.57(2) 1 d D . P E 1
H6BA H 0.6808 0.6113 0.5935 0.134 Uiso 0.57(2) 1 calc R U P E 1
C7B C 0.5986(3) 0.5827(3) 1.1271(12) 0.102(2) Uani 1 1 d D . . E 1
C8B C 0.5911(3) 0.5312(3) 1.1079(11) 0.1021(18) Uani 1 1 d D . . E 1
H8BA H 0.6073 0.5138 1.0135 0.122 Uiso 1 1 calc R U . E 1
C9B C 0.5599(3) 0.5065(3) 1.2286(10) 0.0972(19) Uani 1 1 d D . . E 1
H9BA H 0.5558 0.4723 1.2150 0.117 Uiso 1 1 calc R U . E 1
C10B C 0.5342(3) 0.5310(3) 1.3711(9) 0.0950(18) Uani 1 1 d D . . E 1
C11B C 0.5413(3) 0.5815(3) 1.3872(14) 0.110(2) Uani 1 1 d D . . E 1
H11B H 0.5245 0.5992 1.4787 0.132 Uiso 1 1 calc R U . E 1
C12B C 0.5737(4) 0.6060(4) 1.2667(13) 0.117(3) Uani 1 1 d D . . E 1
H12B H 0.5785 0.6400 1.2827 0.141 Uiso 1 1 calc R U . E 1
N1Y N 0.6974(4) 0.6622(3) 0.7704(10) 0.111(2) Uani 0.43(2) 1 d D . P E 2
C2Y C 0.6565(11) 0.6832(10) 0.837(5) 0.162(15) Uani 0.43(2) 1 d D . P E 2
H2YA H 0.6488 0.7153 0.7994 0.194 Uiso 0.43(2) 1 calc R U P E 2
C3Y C 0.6240(10) 0.6593(9) 0.963(5) 0.142(11) Uani 0.43(2) 1 d D . P E 2
H3YA H 0.5974 0.6761 1.0173 0.171 Uiso 0.43(2) 1 calc R U P E 2
C4Y C 0.6335(3) 0.6089(3) 1.0040(11) 0.101(2) Uani 0.43(2) 1 d D . P E 2
C5Y C 0.6755(8) 0.5919(8) 0.933(4) 0.122(9) Uani 0.43(2) 1 d D . P E 2
H5YA H 0.6853 0.5602 0.9695 0.147 Uiso 0.43(2) 1 calc R U P E 2
C6Y C 0.7062(8) 0.6169(8) 0.811(4) 0.128(10) Uani 0.43(2) 1 d D . P E 2
H6YA H 0.7332 0.6006 0.7579 0.154 Uiso 0.43(2) 1 calc R U P E 2

loop_
_atom_site_aniso_label
_atom_site_aniso_U_11
_atom_site_aniso_U_22
_atom_site_aniso_U_33
_atom_site_aniso_U_23
_atom_site_aniso_U_13
_atom_site_aniso_U_12
S1X 0.22(3) 0.39(7) 0.87(18) -0.35(10) -0.33(7) 0.21(5)
S2X 0.27(5) 0.35(6) 0.26(6) 0.02(5) 0.06(4) 0.03(5)
S1Y 0.27(4) 0.37(5) 0.37(6) -0.04(6) 0.00(5) -0.01(4)
S2Y 0.142(12) 0.183(15) 0.24(2) 0.002(14) -0.054(13) 0.036(10)
S1A 0.32(5) 0.37(6) 0.48(8) -0.08(6) 0.01(5) 0.03(5)
S2A 0.20(3) 0.43(6) 0.42(7) -0.05(7) 0.10(4) -0.05(4)
S1B 0.19(3) 0.33(5) 0.45(9) -0.17(6) -0.07(5) -0.06(4)
S2B 0.30(6) 0.35(7) 0.50(10) -0.04(8) -0.03(7) 0.07(5)
I1 0.1187(3) 0.1280(4) 0.0825(2) 0.0073(3) -0.0001(3) 0.0215(3)
Cu1 0.1206(5) 0.1143(5) 0.0845(4) -0.0002(6) 0.0244(5) 0.0160(6)
C1 0.083(4) 0.083(4) 0.064(6) 0.000 0.000 0.000
C2 0.115(6) 0.115(6) 0.065(7) 0.000 0.000 0.000
N1A 0.115(5) 0.114(5) 0.087(3) -0.011(3) 0.009(4) 0.032(4)
C2A 0.192(13) 0.201(13) 0.067(4) -0.026(6) -0.010(6) 0.077(10)
C3A 0.146(7) 0.176(9) 0.072(5) -0.008(5) -0.002(5) 0.060(7)
C4A 0.108(5) 0.101(5) 0.070(3) 0.002(3) 0.001(3) 0.012(4)
C5A 0.145(8) 0.168(9) 0.078(4) -0.007(5) 0.010(5) 0.059(7)
C6A 0.127(7) 0.174(10) 0.076(4) -0.015(5) -0.008(4) 0.040(7)
C7A 0.098(4) 0.102(4) 0.059(3) 0.001(3) 0.004(3) 0.017(3)
C8A 0.094(4) 0.115(5) 0.075(3) -0.013(3) 0.001(3) 0.012(3)
C9A 0.088(4) 0.105(4) 0.070(3) -0.007(3) -0.004(3) 0.005(3)
C10A 0.098(4) 0.085(3) 0.059(3) 0.002(3) 0.002(3) 0.000(3)
C11A 0.093(4) 0.100(4) 0.060(3) -0.004(3) -0.004(3) 0.004(3)
C12A 0.105(4) 0.101(4) 0.063(3) -0.005(3) 0.002(3) 0.008(3)
N1B 0.135(6) 0.120(5) 0.078(4) 0.001(3) 0.013(4) 0.009(5)
C2B 0.168(19) 0.163(17) 0.096(11) -0.058(11) 0.049(11) -0.087(15)
C3B 0.144(15) 0.113(10) 0.087(9) -0.031(8) 0.038(10) -0.027(10)
C4B 0.124(6) 0.110(6) 0.070(4) 0.002(3) 0.002(4) 0.001(4)
C5B 0.161(17) 0.21(2) 0.065(7) -0.020(10) 0.024(9) -0.081(17)
C6B 0.136(14) 0.115(11) 0.083(8) -0.009(8) 0.009(8) -0.034(10)
C7B 0.100(4) 0.122(5) 0.084(5) 0.010(4) 0.001(4) -0.001(4)
C8B 0.122(5) 0.114(5) 0.070(3) -0.011(4) 0.007(5) -0.003(4)
C9B 0.119(5) 0.103(5) 0.070(3) -0.008(3) 0.005(3) -0.002(4)
C10B 0.108(5) 0.112(5) 0.065(4) -0.002(3) -0.002(3) -0.004(3)
C11B 0.128(5) 0.109(5) 0.092(5) 0.000(5) 0.022(5) -0.003(4)
C12B 0.151(8) 0.112(6) 0.089(5) -0.004(4) 0.022(5) -0.006(5)
N1Y 0.135(6) 0.120(5) 0.078(4) 0.001(3) 0.013(4) 0.009(5)
C2Y 0.20(3) 0.14(2) 0.14(3) -0.03(2) 0.08(3) -0.05(2)
C3Y 0.105(15) 0.17(2) 0.15(3) 0.03(2) -0.008(16) 0.008(15)
C4Y 0.124(6) 0.110(6) 0.070(4) 0.002(3) 0.002(4) 0.001(4)
C5Y 0.114(14) 0.117(13) 0.14(2) 0.034(14) 0.010(14) 0.015(11)
C6Y 0.076(11) 0.17(2) 0.14(2) 0.031(16) 0.059(13) 0.037(11)

loop_
_atom_type_symbol
_atom_type_description
_atom_type_scat_dispersion_real
_atom_type_scat_dispersion_imag
_atom_type_scat_source
C C 0.0030 0.0016 'International Tables Vol C Tables 4.2.6.8 and 6.1.1.4'
Cu Cu 0.3262 1.2361 'International Tables Vol C Tables 4.2.6.8 and 6.1.1.4'
I I -0.4672 1.7687 'International Tables Vol C Tables 4.2.6.8 and 6.1.1.4'
N N 0.0059 0.0032 'International Tables Vol C Tables 4.2.6.8 and 6.1.1.4'
S S 0.1220 0.1202 'International Tables Vol C Tables 4.2.6.8 and 6.1.1.4'
H H 0.0000 0.0000 'International Tables Vol C Tables 4.2.6.8 and 6.1.1.4'

loop_
_geom_angle_atom_site_label_1
_geom_angle_atom_site_label_2
_geom_angle_atom_site_label_3
_geom_angle
_geom_angle_site_symmetry_1
_geom_angle_site_symmetry_3
S2X S1X I1 128(4) . 1_556
S1X I1 Cu1 117(2) 1_554 .
S1X I1 Cu1 131(2) 1_554 6_664
Cu1 I1 Cu1 112.18(2) . 6_664
N1B Cu1 N1A 114.9(3) . .
N1B Cu1 I1 102.8(3) . .
N1A Cu1 I1 107.0(2) . .
N1B Cu1 I1 104.9(2) . 6_665
N1A Cu1 I1 106.0(2) . 6_665
I1 Cu1 I1 121.79(3) . 6_665
C10A C1 C10A 110.2(3) 8_644 2_765
C10A C1 C10A 108.1(5) 8_644 7_564
C10A C1 C10A 110.2(3) 2_765 7_564
C10A C1 C10A 110.2(3) 8_644 .
C10A C1 C10A 108.1(5) 2_765 .
C10A C1 C10A 110.2(3) 7_564 .
C10B C2 C10B 110.9(3) 2_665 4_658
C10B C2 C10B 110.9(3) 2_665 3_568
C10B C2 C10B 106.6(6) 4_658 3_568
C10B C2 C10B 106.6(6) 2_665 .
C10B C2 C10B 110.9(3) 4_658 .
C10B C2 C10B 110.9(3) 3_568 .
C2A N1A C6A 119.5(8) . .
C2A N1A Cu1 123.0(6) . .
C6A N1A Cu1 117.2(7) . .
N1A C2A C3A 123.5(9) . .
C4A C3A C2A 117.9(9) . .
C5A C4A C3A 117.0(8) . .
C5A C4A C7A 121.3(7) . .
C3A C4A C7A 121.6(7) . .
C4A C5A C6A 122.8(9) . .
N1A C6A C5A 119.0(9) . .
C8A C7A C12A 117.8(6) . .
C8A C7A C4A 122.4(7) . .
C12A C7A C4A 119.8(6) . .
C7A C8A C9A 122.5(7) . .
C10A C9A C8A 120.2(7) . .
C9A C10A C11A 118.0(6) . .
C9A C10A C1 124.7(5) . .
C11A C10A C1 117.3(5) . .
C12A C11A C10A 121.2(7) . .
C7A C12A C11A 120.2(6) . .
C6B N1B C2B 116.5(11) . .
C6B N1B Cu1 126.4(8) . .
C2B N1B Cu1 117.0(9) . .
N1B C2B C3B 122.1(13) . .
C4B C3B C2B 120.4(12) . .
C3B C4B C5B 112.7(12) . .
C3B C4B C7B 120.3(9) . .
C5B C4B C7B 123.6(10) . .
C4B C5B C6B 120.7(14) . .
N1B C6B C5B 122.9(14) . .
C12B C7B C8B 117.2(8) . .
C12B C7B C4B 122.5(8) . .
C8B C7B C4B 120.3(8) . .
C9B C8B C7B 120.0(7) . .
C8B C9B C10B 122.3(8) . .
C11B C10B C9B 117.2(7) . .
C11B C10B C2 124.3(6) . .
C9B C10B C2 118.5(7) . .
C10B C11B C12B 120.2(8) . .
C7B C12B C11B 123.1(9) . .

loop_
_geom_bond_atom_site_label_1
_geom_bond_atom_site_label_2
_geom_bond_distance
_geom_bond_site_symmetry_2
S1X S2X 2.23(10) .
S1X I1 2.61(6) 1_556
S1Y S2Y 1.90(3) .
S1A S2A 1.89(3) .
S1B S2B 1.89(3) .
I1 S1X 2.61(6) 1_554
I1 Cu1 2.6556(12) .
I1 Cu1 2.6715(13) 6_664
Cu1 N1B 2.049(8) .
Cu1 N1A 2.064(6) .
Cu1 I1 2.6715(13) 6_665
C1 C10A 1.551(7) 8_644
C1 C10A 1.551(7) 2_765
C1 C10A 1.551(7) 7_564
C1 C10A 1.551(7) .
C2 C10B 1.547(8) 2_665
C2 C10B 1.547(8) 4_658
C2 C10B 1.547(8) 3_568
C2 C10B 1.547(8) .
N1A C2A 1.310(13) .
N1A C6A 1.323(12) .
C2A C3A 1.396(13) .
C3A C4A 1.382(11) .
C4A C5A 1.350(12) .
C4A C7A 1.481(9) .
C5A C6A 1.399(12) .
C7A C8A 1.386(10) .
C7A C12A 1.388(9) .
C8A C9A 1.390(9) .
C9A C10A 1.364(9) .
C10A C11A 1.419(9) .
C11A C12A 1.389(9) .
N1B C6B 1.291(15) .
N1B C2B 1.315(15) .
C2B C3B 1.399(17) .
C3B C4B 1.353(15) .
C4B C5B 1.360(14) .
C4B C7B 1.468(12) .
C5B C6B 1.385(18) .
C7B C12B 1.357(12) .
C7B C8B 1.406(11) .
C8B C9B 1.376(10) .
C9B C10B 1.398(10) .
C10B C11B 1.375(11) .
C11B C12B 1.393(12) .
C2Y C3Y 1.41(2) .
C5Y C6Y 1.378(19) .
